data_7107894
loop_
_publ_author_name
'Tomoki Yoneda'
'Hirotaka Mori'
'Dongho Kim'
'Byung Lee'
'Min-Chul Yoon'
'Atsuhiro Osuka'

_publ_section_title
;
 A non-fused mono-meso-free pentaphyrin and its rhodium(I) complex
;
_journal_name_full Chem.Commun.
_journal_page_first 6785
_journal_paper_doi 10.1039/c2cc32054a
_journal_volume 48
_journal_year 2012
_chemical_formula_sum 'C54 H13 Cl2 F20 N5 O4 Rh2'
_chemical_formula_weight 1452.41
_chemical_name_systematic
;
?
;
_space_group_IT_number 15
_symmetry_cell_setting monoclinic
_symmetry_Int_Tables_number 15
_symmetry_space_group_name_Hall '-C 2yc'
_symmetry_space_group_name_H-M 'C 1 2/c 1'
_atom_sites_solution_hydrogens geom
_atom_sites_solution_primary direct
_atom_sites_solution_secondary difmap
_audit_creation_method SHELXL-97
_cell_angle_alpha 90.00
_cell_angle_beta 90.1129(8)
_cell_angle_gamma 90.00
_cell_formula_units_Z 8
_cell_length_a 26.9166(5)
_cell_length_b 14.9711(3)
_cell_length_c 24.9775(4)
_cell_measurement_reflns_used 34431
_cell_measurement_temperature 93(2)
_cell_measurement_theta_max 68.2
_cell_measurement_theta_min 3.28
_cell_volume 10065.2(3)
_computing_structure_refinement 'SHELXL-97 (Sheldrick, 1997)'
_computing_structure_solution 'SHELXS-97 (Sheldrick, 1990)'
_diffrn_ambient_temperature 93(2)
_diffrn_detector_area_resol_mean 10.0
_diffrn_measured_fraction_theta_full 0.995
_diffrn_measured_fraction_theta_max 0.995
_diffrn_measurement_device_type 'Rigaku RAXIS-RAPID'
_diffrn_measurement_method \w
_diffrn_radiation_monochromator graphite
_diffrn_radiation_source 'fine-focus sealed tube'
_diffrn_radiation_type CuK\a
_diffrn_radiation_wavelength 1.54187
_diffrn_reflns_av_R_equivalents 0.1217
_diffrn_reflns_av_sigmaI/netI 0.1113
_diffrn_reflns_limit_h_max 31
_diffrn_reflns_limit_h_min -31
_diffrn_reflns_limit_k_max 17
_diffrn_reflns_limit_k_min -17
_diffrn_reflns_limit_l_max 29
_diffrn_reflns_limit_l_min -29
_diffrn_reflns_number 43285
_diffrn_reflns_theta_full 64.99
_diffrn_reflns_theta_max 64.99
_diffrn_reflns_theta_min 3.28
_exptl_absorpt_coefficient_mu 7.470
_exptl_absorpt_correction_T_max 0.5221
_exptl_absorpt_correction_T_min 0.3165
_exptl_absorpt_correction_type multi-scan
_exptl_crystal_colour brown
_exptl_crystal_density_diffrn 1.917
_exptl_crystal_density_method 'not measured'
_exptl_crystal_description prism
_exptl_crystal_F_000 5664
_exptl_crystal_size_max 0.20
_exptl_crystal_size_mid 0.10
_exptl_crystal_size_min 0.10
_refine_diff_density_max 1.707
_refine_diff_density_min -1.380
_refine_diff_density_rms 0.135
_refine_ls_extinction_method none
_refine_ls_goodness_of_fit_ref 1.022
_refine_ls_hydrogen_treatment constr
_refine_ls_matrix_type full
_refine_ls_number_parameters 784
_refine_ls_number_reflns 8531
_refine_ls_number_restraints 0
_refine_ls_restrained_S_all 1.022
_refine_ls_R_factor_all 0.0937
_refine_ls_R_factor_gt 0.0675
_refine_ls_shift/su_max 0.000
_refine_ls_shift/su_mean 0.000
_refine_ls_structure_factor_coef Fsqd
_refine_ls_weighting_details 'calc w=1/[\s^2^(Fo^2^)+(0.0784P)^2^+0.0000P] where P=(Fo^2^+2Fc^2^)/3'
_refine_ls_weighting_scheme calc
_refine_ls_wR_factor_gt 0.1502
_refine_ls_wR_factor_ref 0.1754
_reflns_number_gt 5726
_reflns_number_total 8531
_reflns_threshold_expression >2sigma(I)
_cod_data_source_file c2cc32054a.txt
_cod_data_source_block ty1014
_cod_original_sg_symbol_Hall -C2yc
_cod_original_sg_symbol_H-M C2/c
_cod_database_code 7107894

loop_
_symmetry_equiv_pos_as_xyz
'x, y, z'
'-x, y, -z+1/2'
'x+1/2, y+1/2, z'
'-x+1/2, y+1/2, -z+1/2'
'-x, -y, -z'
'x, -y, z-1/2'
'-x+1/2, -y+1/2, -z'
'x+1/2, -y+1/2, z-1/2'

loop_
_atom_site_label
_atom_site_type_symbol
_atom_site_fract_x
_atom_site_fract_y
_atom_site_fract_z
_atom_site_U_iso_or_equiv
_atom_site_adp_type
_atom_site_occupancy
_atom_site_symmetry_multiplicity
_atom_site_calc_flag
_atom_site_refinement_flags
C1 C 0.5555(3) 0.1870(4) 0.0802(2) 0.0431(17) Uani 1 1 d .
C2 C 0.6065(3) 0.1574(4) 0.0752(2) 0.0447(16) Uani 1 1 d .
H2 H 0.6182 0.1115 0.0522 0.054 Uiso 1 1 calc R
C3 C 0.6341(3) 0.2062(4) 0.1089(2) 0.0433(16) Uani 1 1 d .
H3 H 0.6687 0.1991 0.1153 0.052 Uiso 1 1 calc R
C4 C 0.6019(3) 0.2717(5) 0.1337(2) 0.0429(16) Uani 1 1 d .
C5 C 0.6148(2) 0.3520(4) 0.1605(2) 0.0400(15) Uani 1 1 d .
C6 C 0.5850(2) 0.4280(4) 0.1594(2) 0.0389(15) Uani 1 1 d .
C7 C 0.5970(3) 0.5197(4) 0.1726(2) 0.0439(16) Uani 1 1 d .
H7 H 0.6270 0.5399 0.1887 0.053 Uiso 1 1 calc R
C8 C 0.5583(2) 0.5716(5) 0.1581(2) 0.0430(16) Uani 1 1 d .
H8 H 0.5563 0.6347 0.1614 0.052 Uiso 1 1 calc R
C9 C 0.5206(2) 0.5137(5) 0.1369(2) 0.0411(16) Uani 1 1 d .
C10 C 0.4746(2) 0.5354(4) 0.1127(2) 0.0395(15) Uani 1 1 d .
C11 C 0.4528(2) 0.4786(4) 0.0745(2) 0.0379(15) Uani 1 1 d .
C12 C 0.4793(2) 0.4143(4) 0.0418(2) 0.0393(15) Uani 1 1 d .
H12 H 0.5135 0.3997 0.0445 0.047 Uiso 1 1 calc R
C13 C 0.4468(2) 0.3793(4) 0.0072(2) 0.0410(16) Uani 1 1 d .
H13 H 0.4533 0.3364 -0.0199 0.049 Uiso 1 1 calc R
C14 C 0.3986(2) 0.4213(4) 0.0198(2) 0.0398(15) Uani 1 1 d .
C15 C 0.3543(2) 0.4064(4) -0.0093(2) 0.0385(15) Uani 1 1 d .
C16 C 0.3497(3) 0.3316(5) -0.0441(2) 0.0458(17) Uani 1 1 d .
C17 C 0.3218(3) 0.3246(5) -0.0939(2) 0.0458(17) Uani 1 1 d .
H17 H 0.2978 0.3657 -0.1071 0.055 Uiso 1 1 calc R
C18 C 0.3368(2) 0.2477(5) -0.1180(2) 0.0449(17) Uani 1 1 d .
H18 H 0.3262 0.2266 -0.1520 0.054 Uiso 1 1 calc R
C19 C 0.3719(3) 0.2038(4) -0.0826(2) 0.0432(17) Uani 1 1 d .
C20 C 0.4033(3) 0.1332(4) -0.0937(2) 0.0423(16) Uani 1 1 d .
C21 C 0.4437(3) 0.1106(4) -0.0615(2) 0.0427(16) Uani 1 1 d .
C22 C 0.4903(3) 0.0681(4) -0.0764(2) 0.0457(17) Uani 1 1 d .
H22 H 0.4970 0.0380 -0.1091 0.055 Uiso 1 1 calc R
C23 C 0.5228(3) 0.0798(4) -0.0346(2) 0.0454(17) Uani 1 1 d .
H23 H 0.5562 0.0590 -0.0329 0.054 Uiso 1 1 calc R
C24 C 0.4975(3) 0.1287(4) 0.0059(2) 0.0429(16) Uani 1 1 d .
C25 C 0.5112(2) 0.1712(4) 0.0532(2) 0.0409(16) Uani 1 1 d .
H25 H 0.4834 0.1953 0.0716 0.049 Uiso 1 1 calc R
C26 C 0.6650(2) 0.3521(4) 0.1870(2) 0.0395(15) Uani 1 1 d .
C27 C 0.6751(3) 0.2904(5) 0.2272(2) 0.0430(16) Uani 1 1 d .
C28 C 0.7210(3) 0.2844(5) 0.2515(2) 0.0447(17) Uani 1 1 d .
C29 C 0.7578(3) 0.3419(5) 0.2368(3) 0.0491(18) Uani 1 1 d .
C30 C 0.7496(2) 0.4046(5) 0.1973(2) 0.0424(16) Uani 1 1 d .
C31 C 0.7038(3) 0.4074(4) 0.1730(2) 0.0425(16) Uani 1 1 d .
C32 C 0.4499(2) 0.6201(4) 0.1273(2) 0.0398(15) Uani 1 1 d .
C33 C 0.4398(2) 0.6432(5) 0.1801(2) 0.0435(16) Uani 1 1 d .
C34 C 0.4137(3) 0.7182(5) 0.1940(3) 0.0476(17) Uani 1 1 d .
C35 C 0.3963(3) 0.7740(5) 0.1549(3) 0.0506(18) Uani 1 1 d .
C36 C 0.4058(3) 0.7555(5) 0.1021(3) 0.0481(17) Uani 1 1 d .
C37 C 0.4324(2) 0.6798(4) 0.0891(2) 0.0425(16) Uani 1 1 d .
C38 C 0.3130(2) 0.4716(5) -0.0087(2) 0.0431(16) Uani 1 1 d .
C39 C 0.3200(2) 0.5610(5) -0.0197(2) 0.0410(16) Uani 1 1 d .
C40 C 0.2809(3) 0.6195(5) -0.0241(3) 0.0479(17) Uani 1 1 d .
C41 C 0.2328(3) 0.5893(5) -0.0173(3) 0.0501(18) Uani 1 1 d .
C42 C 0.2246(2) 0.5027(5) -0.0059(2) 0.0467(18) Uani 1 1 d .
C43 C 0.2637(3) 0.4445(5) -0.0015(2) 0.0461(17) Uani 1 1 d .
C44 C 0.3946(2) 0.0826(4) -0.1453(2) 0.0421(16) Uani 1 1 d .
C45 C 0.3547(3) 0.0259(4) -0.1511(2) 0.0423(16) Uani 1 1 d .
C46 C 0.3466(3) -0.0222(5) -0.1977(3) 0.0463(17) Uani 1 1 d .
C47 C 0.3787(2) -0.0111(4) -0.2402(2) 0.0416(16) Uani 1 1 d .
C48 C 0.4180(2) 0.0463(4) -0.2358(2) 0.0433(16) Uani 1 1 d .
C49 C 0.4256(3) 0.0921(4) -0.1888(2) 0.0446(16) Uani 1 1 d .
C50 C 0.4716(3) 0.2074(5) 0.1803(3) 0.0516(19) Uani 1 1 d .
C51 C 0.4413(3) 0.3725(5) 0.1861(3) 0.0507(18) Uani 1 1 d .
C52 C 0.4015(3) 0.1074(5) 0.0866(2) 0.0463(17) Uani 1 1 d .
C53 C 0.3418(3) 0.2446(6) 0.0747(3) 0.062(2) Uani 1 1 d .
C54 C 0.3035(3) 0.5587(5) 0.1364(3) 0.066(2) Uani 1 1 d .
H54 H 0.2773 0.5141 0.1285 0.080 Uiso 1 1 calc R
H54A H 0.3340 0.5410 0.1171 0.080 Uiso 1 1 calc R
N1 N 0.55456(19) 0.2546(4) 0.11848(19) 0.0428(13) Uani 1 1 d .
N2 N 0.53694(18) 0.4264(4) 0.13991(18) 0.0383(13) Uani 1 1 d .
N3 N 0.40361(19) 0.4833(4) 0.05919(18) 0.0407(13) Uani 1 1 d .
N4 N 0.3765(2) 0.2560(4) -0.03675(19) 0.0441(13) Uani 1 1 d .
N5 N 0.4494(2) 0.1429(4) -0.01081(19) 0.0437(13) Uani 1 1 d .
O1 O 0.46086(18) 0.1412(4) 0.20103(19) 0.0591(13) Uani 1 1 d .
O2 O 0.40771(19) 0.4035(3) 0.20581(19) 0.0631(14) Uani 1 1 d .
O3 O 0.4052(2) 0.0456(3) 0.11373(17) 0.0617(14) Uani 1 1 d .
O4 O 0.3130(2) 0.2782(4) 0.1013(2) 0.0783(17) Uani 1 1 d .
F1 F 0.63889(14) 0.2352(2) 0.24362(13) 0.0501(9) Uani 1 1 d .
F2 F 0.72891(14) 0.2234(3) 0.29006(14) 0.0550(10) Uani 1 1 d .
F3 F 0.80295(15) 0.3358(3) 0.26038(15) 0.0590(11) Uani 1 1 d .
F4 F 0.78574(14) 0.4599(3) 0.18272(14) 0.0552(10) Uani 1 1 d .
F5 F 0.69808(13) 0.4686(2) 0.13359(13) 0.0482(9) Uani 1 1 d .
F6 F 0.45427(14) 0.5872(2) 0.21980(13) 0.0529(10) Uani 1 1 d .
F7 F 0.40338(15) 0.7353(3) 0.24599(14) 0.0618(11) Uani 1 1 d .
F8 F 0.36951(16) 0.8463(3) 0.16802(16) 0.0631(11) Uani 1 1 d .
F9 F 0.38870(15) 0.8094(2) 0.06387(16) 0.0544(11) Uani 1 1 d .
F10 F 0.44186(14) 0.6654(2) 0.03684(13) 0.0489(10) Uani 1 1 d .
F11 F 0.36566(13) 0.5917(2) -0.03072(13) 0.0497(10) Uani 1 1 d .
F12 F 0.28925(16) 0.7049(3) -0.03722(18) 0.0673(12) Uani 1 1 d .
F13 F 0.19499(16) 0.6465(3) -0.02205(17) 0.0700(12) Uani 1 1 d .
F14 F 0.17765(14) 0.4735(3) 0.00100(15) 0.0596(11) Uani 1 1 d .
F15 F 0.25382(14) 0.3577(3) 0.00992(15) 0.0559(10) Uani 1 1 d .
F16 F 0.32274(14) 0.0134(2) -0.11077(13) 0.0516(10) Uani 1 1 d .
F17 F 0.30711(14) -0.0758(3) -0.20199(13) 0.0521(10) Uani 1 1 d .
F18 F 0.36911(14) -0.0554(2) -0.28559(13) 0.0511(10) Uani 1 1 d .
F19 F 0.44873(14) 0.0584(2) -0.27805(13) 0.0517(10) Uani 1 1 d .
F20 F 0.46389(14) 0.1499(3) -0.18635(13) 0.0516(10) Uani 1 1 d .
Rh1 Rh 0.392245(19) 0.19316(3) 0.034375(18) 0.04262(18) Uani 1 1 d .
Rh2 Rh 0.494921(18) 0.31409(3) 0.153912(18) 0.04086(18) Uani 1 1 d .
Cl1 Cl 0.28383(8) 0.66601(15) 0.11424(8) 0.0690(6) Uani 1 1 d .
Cl2 Cl 0.31537(8) 0.56047(18) 0.20598(8) 0.0897(8) Uani 1 1 d .

loop_
_atom_site_aniso_label
_atom_site_aniso_U_11
_atom_site_aniso_U_22
_atom_site_aniso_U_33
_atom_site_aniso_U_23
_atom_site_aniso_U_13
_atom_site_aniso_U_12
C1 0.045(4) 0.047(5) 0.037(3) 0.003(3) -0.003(3) -0.001(3)
C2 0.047(4) 0.042(4) 0.045(4) 0.001(3) -0.004(3) 0.002(4)
C3 0.040(4) 0.044(4) 0.046(4) -0.006(3) -0.009(3) 0.004(3)
C4 0.050(4) 0.043(4) 0.036(3) 0.005(3) -0.011(3) -0.011(4)
C5 0.040(4) 0.042(4) 0.038(3) 0.007(3) -0.005(3) -0.003(3)
C6 0.038(4) 0.043(4) 0.036(3) 0.004(3) -0.002(3) 0.004(3)
C7 0.046(4) 0.049(5) 0.037(3) -0.005(3) -0.005(3) 0.004(4)
C8 0.045(4) 0.044(4) 0.040(3) -0.007(3) -0.004(3) -0.004(3)
C9 0.039(4) 0.051(5) 0.034(3) -0.007(3) -0.001(3) 0.006(3)
C10 0.047(4) 0.036(4) 0.036(3) 0.001(3) -0.006(3) 0.004(3)
C11 0.047(4) 0.037(4) 0.030(3) 0.003(3) -0.008(3) -0.001(3)
C12 0.033(4) 0.049(4) 0.035(3) 0.001(3) -0.002(3) 0.008(3)
C13 0.043(4) 0.043(4) 0.037(3) -0.005(3) -0.002(3) 0.005(3)
C14 0.039(4) 0.038(4) 0.043(3) 0.007(3) -0.003(3) 0.000(3)
C15 0.041(4) 0.033(4) 0.041(3) 0.000(3) -0.006(3) 0.002(3)
C16 0.039(4) 0.063(5) 0.035(3) 0.000(3) -0.006(3) -0.005(4)
C17 0.044(4) 0.058(5) 0.035(3) -0.005(3) -0.016(3) 0.002(4)
C18 0.043(4) 0.053(5) 0.040(3) 0.001(3) -0.003(3) 0.000(4)
C19 0.055(4) 0.037(4) 0.037(3) -0.006(3) -0.001(3) -0.003(3)
C20 0.051(4) 0.044(4) 0.032(3) 0.009(3) -0.004(3) -0.002(3)
C21 0.054(4) 0.039(4) 0.035(3) 0.000(3) 0.000(3) -0.001(3)
C22 0.057(5) 0.045(4) 0.035(3) -0.002(3) 0.001(3) 0.000(4)
C23 0.041(4) 0.047(4) 0.048(4) 0.006(3) -0.005(3) 0.006(3)
C24 0.048(4) 0.038(4) 0.043(3) 0.002(3) -0.008(3) -0.002(3)
C25 0.040(4) 0.042(4) 0.041(3) 0.003(3) -0.005(3) -0.002(3)
C26 0.039(4) 0.041(4) 0.039(3) -0.001(3) -0.009(3) 0.005(3)
C27 0.046(4) 0.045(4) 0.038(3) -0.003(3) -0.003(3) -0.002(3)
C28 0.044(4) 0.052(5) 0.038(3) 0.005(3) -0.009(3) 0.008(4)
C29 0.041(4) 0.061(5) 0.045(4) -0.004(3) -0.014(3) 0.006(4)
C30 0.039(4) 0.045(4) 0.044(3) -0.004(3) -0.003(3) -0.005(3)
C31 0.049(4) 0.044(4) 0.034(3) -0.002(3) -0.004(3) -0.002(4)
C32 0.030(3) 0.044(4) 0.045(3) -0.001(3) -0.008(3) 0.003(3)
C33 0.046(4) 0.047(4) 0.038(3) -0.001(3) -0.009(3) 0.001(4)
C34 0.054(5) 0.048(4) 0.041(4) -0.006(3) -0.004(3) -0.001(4)
C35 0.050(4) 0.042(4) 0.060(4) -0.005(3) 0.005(3) 0.003(4)
C36 0.046(4) 0.046(5) 0.053(4) 0.005(3) -0.008(3) 0.002(4)
C37 0.039(4) 0.047(4) 0.042(3) -0.001(3) -0.002(3) -0.002(3)
C38 0.044(4) 0.050(5) 0.035(3) -0.003(3) -0.007(3) -0.002(4)
C39 0.030(3) 0.056(5) 0.038(3) 0.006(3) -0.008(3) 0.001(3)
C40 0.051(5) 0.043(5) 0.050(4) 0.008(3) -0.007(3) -0.002(4)
C41 0.048(4) 0.053(5) 0.049(4) -0.001(3) -0.012(3) 0.009(4)
C42 0.034(4) 0.068(6) 0.039(3) -0.009(3) -0.009(3) -0.002(4)
C43 0.052(4) 0.046(5) 0.041(3) -0.001(3) -0.010(3) 0.000(4)
C44 0.037(4) 0.045(4) 0.044(3) 0.000(3) -0.013(3) 0.009(3)
C45 0.047(4) 0.047(4) 0.033(3) -0.004(3) 0.000(3) 0.003(3)
C46 0.052(4) 0.043(4) 0.044(4) 0.003(3) -0.014(3) -0.006(4)
C47 0.048(4) 0.045(4) 0.031(3) -0.006(3) -0.009(3) 0.002(3)
C48 0.046(4) 0.039(4) 0.044(4) -0.004(3) 0.001(3) 0.002(3)
C49 0.049(4) 0.044(4) 0.041(3) 0.005(3) -0.002(3) 0.004(4)
C50 0.058(5) 0.056(5) 0.041(4) 0.001(3) -0.003(3) 0.003(4)
C51 0.053(5) 0.054(5) 0.045(4) 0.005(3) -0.002(3) -0.002(4)
C52 0.049(4) 0.055(5) 0.034(3) -0.007(3) 0.000(3) 0.001(4)
C53 0.067(5) 0.073(6) 0.045(4) 0.001(4) 0.003(4) 0.003(5)
C54 0.064(5) 0.078(6) 0.058(4) 0.005(4) 0.001(4) 0.001(5)
N1 0.041(3) 0.046(4) 0.041(3) 0.002(2) -0.005(2) 0.001(3)
N2 0.028(3) 0.050(4) 0.037(3) 0.001(2) -0.008(2) -0.004(3)
N3 0.041(3) 0.047(4) 0.034(3) -0.002(2) -0.006(2) 0.003(3)
N4 0.043(3) 0.047(4) 0.042(3) 0.000(2) -0.005(2) 0.002(3)
N5 0.048(3) 0.046(4) 0.037(3) -0.009(2) -0.003(2) -0.001(3)
O1 0.058(3) 0.060(4) 0.059(3) 0.006(3) -0.007(2) -0.012(3)
O2 0.060(3) 0.062(4) 0.066(3) 0.000(3) 0.015(3) 0.004(3)
O3 0.083(4) 0.063(4) 0.038(2) 0.008(2) 0.005(2) -0.004(3)
O4 0.078(4) 0.096(4) 0.061(3) 0.008(3) 0.015(3) 0.036(4)
F1 0.051(2) 0.050(2) 0.050(2) 0.0060(18) -0.0034(18) -0.003(2)
F2 0.054(2) 0.063(3) 0.048(2) 0.0137(19) -0.0090(18) 0.005(2)
F3 0.051(3) 0.069(3) 0.057(2) 0.009(2) -0.0202(19) -0.001(2)
F4 0.044(2) 0.062(3) 0.060(2) 0.004(2) -0.0099(18) -0.005(2)
F5 0.054(2) 0.049(2) 0.0421(19) 0.0058(17) -0.0079(17) -0.0006(19)
F6 0.063(3) 0.058(3) 0.0376(18) 0.0004(17) -0.0092(18) 0.008(2)
F7 0.069(3) 0.068(3) 0.048(2) -0.014(2) -0.001(2) 0.012(2)
F8 0.065(3) 0.053(3) 0.071(3) -0.011(2) -0.004(2) 0.016(2)
F9 0.053(3) 0.049(3) 0.061(2) 0.0106(18) -0.008(2) 0.011(2)
F10 0.055(2) 0.056(2) 0.0350(18) 0.0023(16) -0.0025(17) 0.001(2)
F11 0.046(2) 0.050(3) 0.053(2) 0.0089(17) -0.0058(18) -0.001(2)
F12 0.058(3) 0.054(3) 0.090(3) 0.019(2) -0.002(2) 0.012(2)
F13 0.055(3) 0.071(3) 0.084(3) -0.002(2) -0.008(2) 0.021(3)
F14 0.045(2) 0.074(3) 0.059(2) -0.013(2) -0.0045(19) -0.001(2)
F15 0.048(2) 0.055(3) 0.065(2) 0.001(2) -0.0076(19) -0.002(2)
F16 0.052(2) 0.063(3) 0.0397(19) -0.0066(17) 0.0005(17) -0.003(2)
F17 0.050(2) 0.061(3) 0.046(2) -0.0098(18) -0.0049(17) -0.006(2)
F18 0.059(3) 0.054(3) 0.0397(19) -0.0091(17) -0.0056(17) 0.006(2)
F19 0.060(3) 0.058(3) 0.0374(18) 0.0002(17) 0.0033(17) -0.003(2)
F20 0.052(2) 0.053(3) 0.049(2) 0.0006(18) -0.0057(18) -0.007(2)
Rh1 0.0447(3) 0.0485(4) 0.0346(3) -0.0009(2) -0.0044(2) 0.0009(2)
Rh2 0.0398(3) 0.0456(4) 0.0371(3) -0.0001(2) -0.0035(2) -0.0004(2)
Cl1 0.0572(12) 0.0858(16) 0.0641(11) 0.0105(10) -0.0051(9) 0.0030(11)
Cl2 0.0636(14) 0.143(2) 0.0628(12) 0.0319(13) -0.0057(10) 0.0038(14)

loop_
_atom_type_symbol
_atom_type_description
_atom_type_scat_dispersion_real
_atom_type_scat_dispersion_imag
_atom_type_scat_source
C C 0.0181 0.0091 'International Tables Vol C Tables 4.2.6.8 and 6.1.1.4'
H H 0.0000 0.0000 'International Tables Vol C Tables 4.2.6.8 and 6.1.1.4'
O O 0.0492 0.0322 'International Tables Vol C Tables 4.2.6.8 and 6.1.1.4'
Rh Rh 0.0927 3.6045 'International Tables Vol C Tables 4.2.6.8 and 6.1.1.4'
N N 0.0311 0.0180 'International Tables Vol C Tables 4.2.6.8 and 6.1.1.4'
F F 0.0727 0.0534 'International Tables Vol C Tables 4.2.6.8 and 6.1.1.4'
Cl Cl 0.3639 0.7018 'International Tables Vol C Tables 4.2.6.8 and 6.1.1.4'

loop_
_geom_angle_atom_site_label_1
_geom_angle_atom_site_label_2
_geom_angle_atom_site_label_3
_geom_angle
C25 C1 N1 116.1(6)
C25 C1 C2 136.0(6)
N1 C1 C2 107.5(6)
C3 C2 C1 107.7(6)
C3 C2 H2 126.1
C1 C2 H2 126.1
C2 C3 C4 107.8(6)
C2 C3 H3 126.1
C4 C3 H3 126.1
N1 C4 C5 121.4(6)
N1 C4 C3 108.4(6)
C5 C4 C3 129.1(6)
C6 C5 C4 123.0(6)
C6 C5 C26 121.6(6)
C4 C5 C26 115.3(6)
N2 C6 C5 122.0(6)
N2 C6 C7 107.8(6)
C5 C6 C7 130.0(6)
C8 C7 C6 108.2(6)
C8 C7 H7 125.9
C6 C7 H7 125.9
C7 C8 C9 107.3(6)
C7 C8 H8 126.4
C9 C8 H8 126.4
N2 C9 C10 121.3(6)
N2 C9 C8 109.1(6)
C10 C9 C8 129.6(6)
C11 C10 C9 121.0(6)
C11 C10 C32 119.9(6)
C9 C10 C32 119.1(6)
N3 C11 C10 123.8(6)
N3 C11 C12 110.5(5)
C10 C11 C12 125.4(6)
C13 C12 C11 107.6(5)
C13 C12 H12 126.2
C11 C12 H12 126.2
C12 C13 C14 105.7(5)
C12 C13 H13 127.1
C14 C13 H13 127.1
N3 C14 C15 124.2(6)
N3 C14 C13 111.0(5)
C15 C14 C13 124.4(6)
C14 C15 C16 120.8(6)
C14 C15 C38 121.6(6)
C16 C15 C38 117.4(6)
N4 C16 C15 121.9(6)
N4 C16 C17 109.3(6)
C15 C16 C17 128.6(7)
C18 C17 C16 106.5(6)
C18 C17 H17 126.7
C16 C17 H17 126.7
C17 C18 C19 108.0(6)
C17 C18 H18 126.0
C19 C18 H18 126.0
C20 C19 N4 122.7(6)
C20 C19 C18 128.5(6)
N4 C19 C18 107.7(6)
C19 C20 C21 123.2(6)
C19 C20 C44 117.4(6)
C21 C20 C44 119.3(6)
N5 C21 C20 122.3(6)
N5 C21 C22 107.3(6)
C20 C21 C22 129.1(5)
C23 C22 C21 107.3(6)
C23 C22 H22 126.3
C21 C22 H22 126.3
C22 C23 C24 107.5(6)
C22 C23 H23 126.3
C24 C23 H23 126.3
N5 C24 C25 115.7(6)
N5 C24 C23 108.5(5)
C25 C24 C23 135.4(7)
C1 C25 C24 135.7(7)
C1 C25 H25 112.2
C24 C25 H25 112.2
C31 C26 C27 115.8(6)
C31 C26 C5 124.8(6)
C27 C26 C5 119.4(6)
F1 C27 C28 118.4(6)
F1 C27 C26 119.2(6)
C28 C27 C26 122.4(7)
F2 C28 C29 120.6(6)
F2 C28 C27 120.1(6)
C29 C28 C27 119.3(6)
F3 C29 C28 119.4(6)
F3 C29 C30 120.0(7)
C28 C29 C30 120.5(7)
F4 C30 C31 121.2(6)
F4 C30 C29 120.3(6)
C31 C30 C29 118.6(6)
F5 C31 C30 116.2(6)
F5 C31 C26 120.4(6)
C30 C31 C26 123.4(6)
C37 C32 C33 115.2(6)
C37 C32 C10 122.4(6)
C33 C32 C10 122.4(6)
F6 C33 C34 118.0(5)
F6 C33 C32 118.9(6)
C34 C33 C32 123.0(6)
F7 C34 C35 120.0(6)
F7 C34 C33 120.3(6)
C35 C34 C33 119.7(6)
F8 C35 C34 120.1(6)
F8 C35 C36 119.9(6)
C34 C35 C36 120.0(7)
F9 C36 C35 120.2(6)
F9 C36 C37 120.6(6)
C35 C36 C37 119.3(6)
F10 C37 C36 117.2(6)
F10 C37 C32 119.9(6)
C36 C37 C32 122.9(6)
C39 C38 C43 116.0(6)
C39 C38 C15 122.4(6)
C43 C38 C15 121.4(6)
F11 C39 C40 117.9(6)
F11 C39 C38 119.9(6)
C40 C39 C38 122.0(6)
F12 C40 C39 120.0(6)
F12 C40 C41 119.9(7)
C39 C40 C41 120.0(7)
F13 C41 C42 120.8(7)
F13 C41 C40 119.6(7)
C42 C41 C40 119.6(7)
C41 C42 F14 119.5(7)
C41 C42 C43 120.3(7)
F14 C42 C43 120.2(7)
F15 C43 C42 118.4(6)
F15 C43 C38 119.5(6)
C42 C43 C38 122.1(7)
C45 C44 C49 116.9(6)
C45 C44 C20 121.2(6)
C49 C44 C20 121.9(6)
F16 C45 C44 120.6(5)
F16 C45 C46 117.3(6)
C44 C45 C46 122.1(6)
F17 C46 C47 120.7(6)
F17 C46 C45 120.3(6)
C47 C46 C45 119.0(6)
F18 C47 C48 121.8(6)
F18 C47 C46 118.1(6)
C48 C47 C46 120.0(6)
F19 C48 C47 119.7(6)
F19 C48 C49 120.5(6)
C47 C48 C49 119.8(6)
F20 C49 C48 118.3(6)
F20 C49 C44 119.5(6)
C48 C49 C44 122.2(7)
O1 C50 Rh2 172.6(6)
O2 C51 Rh2 176.4(7)
O3 C52 Rh1 170.3(6)
O4 C53 Rh1 175.9(7)
Cl2 C54 Cl1 110.3(4)
Cl2 C54 H54 109.6
Cl1 C54 H54 109.6
Cl2 C54 H54A 109.6
Cl1 C54 H54A 109.6
H54 C54 H54A 108.1
C4 N1 C1 108.1(6)
C4 N1 Rh2 122.5(4)
C1 N1 Rh2 129.1(5)
C9 N2 C6 107.5(5)
C9 N2 Rh2 127.4(4)
C6 N2 Rh2 118.0(4)
C14 N3 C11 105.1(5)
C16 N4 C19 108.1(5)
C16 N4 Rh1 127.5(4)
C19 N4 Rh1 118.2(4)
C21 N5 C24 109.2(5)
C21 N5 Rh1 123.9(4)
C24 N5 Rh1 126.6(4)
C52 Rh1 C53 90.2(3)
C52 Rh1 N5 91.9(2)
C53 Rh1 N5 177.0(3)
C52 Rh1 N4 163.1(2)
C53 Rh1 N4 97.4(3)
N5 Rh1 N4 81.1(2)
C50 Rh2 C51 89.3(3)
C50 Rh2 N1 92.6(3)
C51 Rh2 N1 178.0(3)
C50 Rh2 N2 163.6(3)
C51 Rh2 N2 96.7(3)
N1 Rh2 N2 81.4(2)

loop_
_geom_bond_atom_site_label_1
_geom_bond_atom_site_label_2
_geom_bond_distance
C1 C25 1.390(9)
C1 N1 1.392(8)
C1 C2 1.447(9)
C2 C3 1.337(8)
C2 H2 0.9500
C3 C4 1.449(9)
C3 H3 0.9500
C4 N1 1.354(7)
C4 C5 1.419(9)
C5 C6 1.393(8)
C5 C26 1.504(8)
C6 N2 1.382(7)
C6 C7 1.448(8)
C7 C8 1.349(8)
C7 H7 0.9500
C8 C9 1.435(8)
C8 H8 0.9500
C9 N2 1.382(8)
C9 C10 1.415(8)
C10 C11 1.405(8)
C10 C32 1.478(8)
C11 N3 1.378(7)
C11 C12 1.451(8)
C12 C13 1.335(8)
C12 H12 0.9500
C13 C14 1.474(8)
C13 H13 0.9500
C14 N3 1.360(7)
C14 C15 1.411(8)
C15 C16 1.423(8)
C15 C38 1.480(9)
C16 N4 1.355(8)
C16 C17 1.456(8)
C17 C18 1.360(8)
C17 H17 0.9500
C18 C19 1.450(9)
C18 H18 0.9500
C19 C20 1.381(9)
C19 N4 1.392(7)
C20 C21 1.393(8)
C20 C44 1.512(8)
C21 N5 1.364(7)
C21 C22 1.455(9)
C22 C23 1.374(8)
C22 H22 0.9500
C23 C24 1.422(9)
C23 H23 0.9500
C24 N5 1.376(8)
C24 C25 1.392(8)
C25 H25 0.9500
C26 C31 1.377(8)
C26 C27 1.391(9)
C27 F1 1.343(7)
C27 C28 1.379(9)
C28 F2 1.343(7)
C28 C29 1.364(10)
C29 F3 1.353(7)
C29 C30 1.379(9)
C30 F4 1.329(7)
C30 C31 1.374(9)
C31 F5 1.354(7)
C32 C37 1.387(8)
C32 C33 1.392(8)
C33 F6 1.354(7)
C33 C34 1.369(9)
C34 F7 1.353(7)
C34 C35 1.366(9)
C35 F8 1.343(7)
C35 C36 1.372(9)
C36 F9 1.331(7)
C36 C37 1.380(9)
C37 F10 1.348(7)
C38 C39 1.379(9)
C38 C43 1.399(9)
C39 F11 1.341(7)
C39 C40 1.373(9)
C40 F12 1.339(7)
C40 C41 1.382(9)
C41 F13 1.336(7)
C41 C42 1.346(9)
C42 F14 1.350(7)
C42 C43 1.371(9)
C43 F15 1.356(7)
C44 C45 1.376(8)
C44 C49 1.380(8)
C45 F16 1.340(7)
C45 C46 1.386(8)
C46 F17 1.336(7)
C46 C47 1.381(9)
C47 F18 1.339(6)
C47 C48 1.366(9)
C48 F19 1.355(7)
C48 C49 1.374(8)
C49 F20 1.347(7)
C50 O1 1.156(8)
C50 Rh2 1.838(8)
C51 O2 1.129(8)
C51 Rh2 1.871(8)
C52 O3 1.150(7)
C52 Rh1 1.848(7)
C53 O4 1.139(8)
C53 Rh1 1.860(8)
C54 Cl2 1.766(7)
C54 Cl1 1.779(8)
C54 H54 0.9900
C54 H54A 0.9900
N1 Rh2 2.040(5)
N2 Rh2 2.056(5)
N4 Rh1 2.054(5)
N5 Rh1 2.052(5)

loop_
_geom_torsion_atom_site_label_1
_geom_torsion_atom_site_label_2
_geom_torsion_atom_site_label_3
_geom_torsion_atom_site_label_4
_geom_torsion
C25 C1 C2 C3 171.4(7)
N1 C1 C2 C3 -0.5(7)
C1 C2 C3 C4 -3.4(7)
C2 C3 C4 N1 6.3(7)
C2 C3 C4 C5 -161.5(6)
N1 C4 C5 C6 -19.3(9)
C3 C4 C5 C6 147.2(7)
N1 C4 C5 C26 165.2(5)
C3 C4 C5 C26 -28.3(9)
C4 C5 C6 N2 11.2(9)
C26 C5 C6 N2 -173.5(5)
C4 C5 C6 C7 -163.1(6)
C26 C5 C6 C7 12.1(9)
N2 C6 C7 C8 -3.7(7)
C5 C6 C7 C8 171.2(6)
C6 C7 C8 C9 1.5(6)
C7 C8 C9 N2 1.2(6)
C7 C8 C9 C10 -174.7(6)
N2 C9 C10 C11 -23.8(9)
C8 C9 C10 C11 151.6(6)
N2 C9 C10 C32 157.5(5)
C8 C9 C10 C32 -27.1(9)
C9 C10 C11 N3 163.3(6)
C32 C10 C11 N3 -18.0(9)
C9 C10 C11 C12 -23.5(9)
C32 C10 C11 C12 155.2(6)
N3 C11 C12 C13 -0.5(7)
C10 C11 C12 C13 -174.4(6)
C11 C12 C13 C14 -1.6(7)
C12 C13 C14 N3 3.2(7)
C12 C13 C14 C15 176.6(6)
N3 C14 C15 C16 -170.3(6)
C13 C14 C15 C16 17.1(9)
N3 C14 C15 C38 15.4(10)
C13 C14 C15 C38 -157.2(6)
C14 C15 C16 N4 25.7(9)
C38 C15 C16 N4 -159.8(6)
C14 C15 C16 C17 -147.2(7)
C38 C15 C16 C17 27.3(10)
N4 C16 C17 C18 -6.0(8)
C15 C16 C17 C18 167.6(7)
C16 C17 C18 C19 3.0(7)
C17 C18 C19 C20 -167.4(7)
C17 C18 C19 N4 0.9(7)
N4 C19 C20 C21 -3.2(10)
C18 C19 C20 C21 163.5(6)
N4 C19 C20 C44 -179.2(6)
C18 C19 C20 C44 -12.5(10)
C19 C20 C21 N5 14.8(10)
C44 C20 C21 N5 -169.2(6)
C19 C20 C21 C22 -150.9(7)
C44 C20 C21 C22 25.0(10)
N5 C21 C22 C23 -2.2(7)
C20 C21 C22 C23 165.2(7)
C21 C22 C23 C24 -0.2(7)
C22 C23 C24 N5 2.5(8)
C22 C23 C24 C25 -169.4(7)
N1 C1 C25 C24 161.7(7)
C2 C1 C25 C24 -9.7(14)
N5 C24 C25 C1 -168.5(7)
C23 C24 C25 C1 3.1(14)
C6 C5 C26 C31 -59.2(9)
C4 C5 C26 C31 116.4(7)
C6 C5 C26 C27 123.6(7)
C4 C5 C26 C27 -60.9(8)
C31 C26 C27 F1 178.9(5)
C5 C26 C27 F1 -3.6(9)
C31 C26 C27 C28 -0.4(10)
C5 C26 C27 C28 177.1(6)
F1 C27 C28 F2 0.9(10)
C26 C27 C28 F2 -179.8(6)
F1 C27 C28 C29 -177.7(6)
C26 C27 C28 C29 1.6(11)
F2 C28 C29 F3 1.8(10)
C27 C28 C29 F3 -179.6(6)
F2 C28 C29 C30 -179.8(6)
C27 C28 C29 C30 -1.2(11)
F3 C29 C30 F4 -0.8(10)
C28 C29 C30 F4 -179.2(6)
F3 C29 C30 C31 178.0(6)
C28 C29 C30 C31 -0.4(10)
F4 C30 C31 F5 0.5(9)
C29 C30 C31 F5 -178.4(5)
F4 C30 C31 C26 -179.5(6)
C29 C30 C31 C26 1.7(10)
C27 C26 C31 F5 178.8(5)
C5 C26 C31 F5 1.4(10)
C27 C26 C31 C30 -1.3(10)
C5 C26 C31 C30 -178.7(6)
C11 C10 C32 C37 -48.6(9)
C9 C10 C32 C37 130.1(7)
C11 C10 C32 C33 127.6(7)
C9 C10 C32 C33 -53.6(9)
C37 C32 C33 F6 178.1(6)
C10 C32 C33 F6 1.6(10)
C37 C32 C33 C34 1.5(10)
C10 C32 C33 C34 -175.0(7)
F6 C33 C34 F7 0.7(10)
C32 C33 C34 F7 177.3(6)
F6 C33 C34 C35 -176.8(6)
C32 C33 C34 C35 -0.2(11)
F7 C34 C35 F8 0.7(11)
C33 C34 C35 F8 178.2(6)
F7 C34 C35 C36 -178.5(6)
C33 C34 C35 C36 -1.0(11)
F8 C35 C36 F9 0.3(11)
C34 C35 C36 F9 179.5(6)
F8 C35 C36 C37 -178.5(6)
C34 C35 C36 C37 0.7(11)
F9 C36 C37 F10 2.7(10)
C35 C36 C37 F10 -178.5(6)
F9 C36 C37 C32 -178.0(6)
C35 C36 C37 C32 0.7(11)
C33 C32 C37 F10 177.4(6)
C10 C32 C37 F10 -6.1(10)
C33 C32 C37 C36 -1.8(10)
C10 C32 C37 C36 174.7(6)
C14 C15 C38 C39 51.6(9)
C16 C15 C38 C39 -122.9(7)
C14 C15 C38 C43 -134.2(6)
C16 C15 C38 C43 51.4(8)
C43 C38 C39 F11 -175.5(5)
C15 C38 C39 F11 -0.9(9)
C43 C38 C39 C40 -0.8(9)
C15 C38 C39 C40 173.7(6)
F11 C39 C40 F12 -2.2(9)
C38 C39 C40 F12 -177.0(6)
F11 C39 C40 C41 174.8(6)
C38 C39 C40 C41 0.0(10)
F12 C40 C41 F13 -2.5(10)
C39 C40 C41 F13 -179.5(6)
F12 C40 C41 C42 177.7(6)
C39 C40 C41 C42 0.8(10)
F13 C41 C42 F14 -0.2(9)
C40 C41 C42 F14 179.6(6)
F13 C41 C42 C43 179.6(6)
C40 C41 C42 C43 -0.7(10)
C41 C42 C43 F15 -179.8(6)
F14 C42 C43 F15 -0.1(9)
C41 C42 C43 C38 -0.2(10)
F14 C42 C43 C38 179.6(5)
C39 C38 C43 F15 -179.4(5)
C15 C38 C43 F15 5.9(9)
C39 C38 C43 C42 0.9(9)
C15 C38 C43 C42 -173.7(6)
C19 C20 C44 C45 -73.0(8)
C21 C20 C44 C45 110.9(7)
C19 C20 C44 C49 106.0(7)
C21 C20 C44 C49 -70.1(8)
C49 C44 C45 F16 -179.7(6)
C20 C44 C45 F16 -0.6(9)
C49 C44 C45 C46 2.1(10)
C20 C44 C45 C46 -178.9(6)
F16 C45 C46 F17 2.4(9)
C44 C45 C46 F17 -179.3(6)
F16 C45 C46 C47 180.0(6)
C44 C45 C46 C47 -1.7(10)
F17 C46 C47 F18 0.2(10)
C45 C46 C47 F18 -177.4(6)
F17 C46 C47 C48 177.7(6)
C45 C46 C47 C48 0.2(10)
F18 C47 C48 F19 -1.0(10)
C46 C47 C48 F19 -178.5(6)
F18 C47 C48 C49 178.3(6)
C46 C47 C48 C49 0.9(10)
F19 C48 C49 F20 1.1(9)
C47 C48 C49 F20 -178.3(6)
F19 C48 C49 C44 178.9(6)
C47 C48 C49 C44 -0.4(10)
C45 C44 C49 F20 176.8(5)
C20 C44 C49 F20 -2.2(9)
C45 C44 C49 C48 -1.0(10)
C20 C44 C49 C48 180.0(6)
C5 C4 N1 C1 162.4(5)
C3 C4 N1 C1 -6.6(7)
C5 C4 N1 Rh2 -22.7(8)
C3 C4 N1 Rh2 168.3(4)
C25 C1 N1 C4 -169.2(5)
C2 C1 N1 C4 4.5(7)
C25 C1 N1 Rh2 16.3(8)
C2 C1 N1 Rh2 -169.9(4)
C10 C9 N2 C6 172.8(5)
C8 C9 N2 C6 -3.5(6)
C10 C9 N2 Rh2 -37.9(7)
C8 C9 N2 Rh2 145.8(4)
C5 C6 N2 C9 -171.1(5)
C7 C6 N2 C9 4.3(6)
C5 C6 N2 Rh2 36.3(7)
C7 C6 N2 Rh2 -148.3(4)
C15 C14 N3 C11 -176.9(6)
C13 C14 N3 C11 -3.4(7)
C10 C11 N3 C14 176.5(6)
C12 C11 N3 C14 2.4(7)
C15 C16 N4 C19 -167.5(6)
C17 C16 N4 C19 6.6(7)
C15 C16 N4 Rh1 41.2(9)
C17 C16 N4 Rh1 -144.7(5)
C20 C19 N4 C16 164.4(6)
C18 C19 N4 C16 -4.7(7)
C20 C19 N4 Rh1 -41.2(8)
C18 C19 N4 Rh1 149.6(4)
C20 C21 N5 C24 -164.7(6)
C22 C21 N5 C24 3.8(7)
C20 C21 N5 Rh1 20.7(9)
C22 C21 N5 Rh1 -170.8(4)
C25 C24 N5 C21 169.8(6)
C23 C24 N5 C21 -4.0(8)
C25 C24 N5 Rh1 -15.8(9)
C23 C24 N5 Rh1 170.4(4)
O3 C52 Rh1 C53 116(4)
O3 C52 Rh1 N5 -66(4)
O3 C52 Rh1 N4 -1(4)
O4 C53 Rh1 C52 76(10)
O4 C53 Rh1 N5 -59(13)
O4 C53 Rh1 N4 -119(10)
C21 N5 Rh1 C52 119.2(5)
C24 N5 Rh1 C52 -54.4(6)
C21 N5 Rh1 C53 -106(5)
C24 N5 Rh1 C53 80(5)
C21 N5 Rh1 N4 -45.3(5)
C24 N5 Rh1 N4 141.0(6)
C16 N4 Rh1 C52 135.7(9)
C19 N4 Rh1 C52 -13.2(11)
C16 N4 Rh1 C53 19.6(6)
C19 N4 Rh1 C53 -129.2(5)
C16 N4 Rh1 N5 -157.8(6)
C19 N4 Rh1 N5 53.4(5)
O1 C50 Rh2 C51 -101(5)
O1 C50 Rh2 N1 78(5)
O1 C50 Rh2 N2 10(6)
O2 C51 Rh2 C50 -16(10)
O2 C51 Rh2 N1 179(100)
O2 C51 Rh2 N2 180(100)
C4 N1 Rh2 C50 -115.4(5)
C1 N1 Rh2 C50 58.3(6)
C4 N1 Rh2 C51 50(7)
C1 N1 Rh2 C51 -136(7)
C4 N1 Rh2 N2 49.2(5)
C1 N1 Rh2 N2 -137.0(5)
C9 N2 Rh2 C50 -131.9(9)
C6 N2 Rh2 C50 14.6(11)
C9 N2 Rh2 C51 -21.1(5)
C6 N2 Rh2 C51 125.4(5)
C9 N2 Rh2 N1 158.8(5)
C6 N2 Rh2 N1 -54.6(4)
